data_4110229
loop_
_publ_author_name
'Matthew J. Horner'
'K. Travis Holman'
'Michael D. Ward'

_publ_section_title
;
 Architectural Diversity and Elastic Networks in Hydrogen-Bonded Host
 Frameworks: From Molecular Jaws to Cylinders
;
_journal_name_full 'Journal of the American Chemical Society'
_journal_page_first 14640
_journal_page_last 14660
_journal_paper_doi 10.1021/ja0741574
_journal_volume 129
_journal_year 2007
_chemical_formula_sum 'C16 H20 I N5 O3 S'
_chemical_formula_weight 489.33
_chemical_name_common 'guanidinium sulfonate clathrate'
_chemical_name_systematic
; 
 ? 
;
_space_group_IT_number 33
_symmetry_cell_setting orthorhombic
_symmetry_space_group_name_Hall 'P 2c -2n'
_symmetry_space_group_name_H-M 'P n a 21'
_atom_sites_solution_hydrogens geom
_atom_sites_solution_primary direct
_atom_sites_solution_secondary difmap
_audit_creation_method SHELXL-97
_cell_angle_alpha 90.00
_cell_angle_beta 90.00
_cell_angle_gamma 90.00
_cell_formula_units_Z 4
_cell_length_a 21.3350(12)
_cell_length_b 12.5958(7)
_cell_length_c 7.4420(4)
_cell_measurement_reflns_used 3081
_cell_measurement_temperature 173(2)
_cell_measurement_theta_max 27.097
_cell_measurement_theta_min 2.502
_cell_volume 1999.90(19)
_computing_cell_refinement 'SAINT, Bruker'
_computing_data_collection 'SMART, Bruker (or Siemens)'
_computing_data_reduction 'SAINT, Bruker'
_computing_molecular_graphics 'XSEED, L. Barbour; http://www.xseed.com'
_computing_publication_material CIFTAB
_computing_structure_refinement 'SHELXL-97 (Sheldrick, 1997)'
_computing_structure_solution 'SHELXS-97 (Sheldrick, 1990)'
_diffrn_ambient_temperature 173(2)
_diffrn_measured_fraction_theta_full 1.000
_diffrn_measured_fraction_theta_max 1.000
_diffrn_measurement_device_type 'SMART platform CCD, Bruker (or Siemens)'
_diffrn_measurement_method 'omega scans'
_diffrn_radiation_monochromator graphite
_diffrn_radiation_source 'fine-focus sealed tube'
_diffrn_radiation_type MoK\a
_diffrn_radiation_wavelength 0.71073
_diffrn_reflns_av_R_equivalents 0.0157
_diffrn_reflns_av_sigmaI/netI 0.0233
_diffrn_reflns_limit_h_max 18
_diffrn_reflns_limit_h_min -27
_diffrn_reflns_limit_k_max 16
_diffrn_reflns_limit_k_min -12
_diffrn_reflns_limit_l_max 9
_diffrn_reflns_limit_l_min -9
_diffrn_reflns_number 12160
_diffrn_reflns_theta_full 27.00
_diffrn_reflns_theta_max 27.00
_diffrn_reflns_theta_min 1.88
_exptl_absorpt_coefficient_mu 1.731
_exptl_absorpt_correction_T_max 0.7126
_exptl_absorpt_correction_T_min 0.5301
_exptl_absorpt_correction_type multi-scan
_exptl_absorpt_process_details 'SADABS, G. Sheldrick (1999)'
_exptl_crystal_colour colorless
_exptl_crystal_density_diffrn 1.625
_exptl_crystal_description plate
_exptl_crystal_F_000 976
_exptl_crystal_size_max 0.42
_exptl_crystal_size_mid 0.32
_exptl_crystal_size_min 0.21
_refine_diff_density_max 0.280
_refine_diff_density_min -0.517
_refine_diff_density_rms 0.058
_refine_ls_abs_structure_details 'Flack H D (1983), Acta Cryst. A39, 876-881'
_refine_ls_abs_structure_Flack 0.106(11)
_refine_ls_extinction_method none
_refine_ls_goodness_of_fit_ref 1.030
_refine_ls_hydrogen_treatment mixed
_refine_ls_matrix_type full
_refine_ls_number_parameters 238
_refine_ls_number_reflns 4322
_refine_ls_number_restraints 1
_refine_ls_restrained_S_all 1.030
_refine_ls_R_factor_all 0.0216
_refine_ls_R_factor_gt 0.0196
_refine_ls_shift/su_max 0.002
_refine_ls_shift/su_mean 0.000
_refine_ls_structure_factor_coef Fsqd
_refine_ls_weighting_details 'calc w=1/[\s^2^(Fo^2^)+(0.0259P)^2^+0.3585P] where P=(Fo^2^+2Fc^2^)/3'
_refine_ls_weighting_scheme calc
_refine_ls_wR_factor_gt 0.0490
_refine_ls_wR_factor_ref 0.0497
_reflns_number_gt 4090
_reflns_number_total 4322
_reflns_threshold_expression >2sigma(I)
_cod_data_source_file ja0741574si20070910_040750_28.cif
_cod_data_source_block G4IBS_N,N-dimethylaniline-4-benzonitrile
_cod_database_code 4110229

loop_
_symmetry_equiv_pos_as_xyz
'x, y, z'
'-x, -y, z+1/2'
'-x+1/2, y+1/2, z+1/2'
'x+1/2, -y+1/2, z'

loop_
_atom_site_label
_atom_site_type_symbol
_atom_site_fract_x
_atom_site_fract_y
_atom_site_fract_z
_atom_site_U_iso_or_equiv
_atom_site_adp_type
_atom_site_occupancy
_atom_site_symmetry_multiplicity
_atom_site_calc_flag
_atom_site_refinement_flags
I1 I 0.402242(6) 0.901750(15) 0.14307(3) 0.05726(7) Uani 1 1 d .
S1 S 0.70706(2) 0.80894(3) 0.09010(6) 0.02053(9) Uani 1 1 d .
O1 O 0.72154(7) 0.74834(11) 0.25273(17) 0.0265(3) Uani 1 1 d .
N1 N 0.26545(8) 1.13138(11) 0.0897(2) 0.0284(3) Uani 1 1 d .
H1A H 0.2715 1.1648 0.1921 0.034 Uiso 1 1 calc R
H1B H 0.2668 1.1667 -0.0122 0.034 Uiso 1 1 calc R
C1 C 0.62555(8) 0.83578(12) 0.0986(2) 0.0224(3) Uani 1 1 d .
O2 O 0.71749(7) 0.74861(10) -0.07338(18) 0.0263(3) Uani 1 1 d .
N2 N 0.25237(9) 0.97476(13) 0.2427(2) 0.0271(4) Uani 1 1 d .
H2A H 0.2585 1.0083 0.3449 0.033 Uiso 1 1 calc R
H2B H 0.2450 0.9060 0.2424 0.033 Uiso 1 1 calc R
C2 C 0.60401(9) 0.92362(16) 0.1922(3) 0.0318(5) Uani 1 1 d .
H2 H 0.6328 0.9706 0.2484 0.038 Uiso 1 1 calc R
O3 O 0.73832(6) 0.91176(9) 0.08838(19) 0.0257(3) Uani 1 1 d .
N3 N 0.24539(8) 0.97751(13) -0.0658(2) 0.0274(4) Uani 1 1 d .
H3A H 0.2382 0.9087 -0.0666 0.033 Uiso 1 1 calc R
H3B H 0.2467 1.0130 -0.1676 0.033 Uiso 1 1 calc R
C3 C 0.54004(10) 0.94243(17) 0.2032(3) 0.0368(5) Uani 1 1 d .
H3 H 0.5248 1.0023 0.2672 0.044 Uiso 1 1 calc R
N4 N 0.41886(7) 0.44580(13) 0.1396(3) 0.0336(3) Uani 1 1 d .
C4 C 0.49893(9) 0.87394(16) 0.1210(3) 0.0353(4) Uani 1 1 d .
N5 N 0.68753(8) 0.15891(12) 0.1211(3) 0.0380(4) Uani 1 1 d .
C5 C 0.52028(11) 0.7871(2) 0.0251(3) 0.0414(5) Uani 1 1 d .
H5 H 0.4914 0.7415 -0.0339 0.050 Uiso 1 1 calc R
C6 C 0.58363(11) 0.76723(19) 0.0156(3) 0.0363(5) Uani 1 1 d .
H6 H 0.5986 0.7068 -0.0475 0.044 Uiso 1 1 calc R
C7 C 0.25431(8) 1.02780(13) 0.0890(2) 0.0210(3) Uani 1 1 d .
C8 C 0.47345(8) 0.38904(14) 0.1391(3) 0.0273(3) Uani 1 1 d .
C9 C 0.47614(10) 0.28691(15) 0.0599(3) 0.0304(4) Uani 1 1 d .
H9 H 0.4396 0.2577 0.0063 0.037 Uiso 1 1 calc R
C10 C 0.53088(10) 0.22948(15) 0.0593(3) 0.0293(4) Uani 1 1 d .
H10 H 0.5314 0.1607 0.0071 0.035 Uiso 1 1 calc R
C11 C 0.58596(8) 0.27048(14) 0.1343(3) 0.0279(4) Uani 1 1 d .
C12 C 0.58400(10) 0.37123(16) 0.2123(3) 0.0308(4) Uani 1 1 d .
H12 H 0.6210 0.4001 0.2641 0.037 Uiso 1 1 calc R
C13 C 0.52947(10) 0.42935(15) 0.2152(3) 0.0298(4) Uani 1 1 d .
H13 H 0.5293 0.4977 0.2692 0.036 Uiso 1 1 calc R
C14 C 0.41524(12) 0.54988(19) 0.2193(4) 0.0425(5) Uani 1 1 d .
H14A H 0.4214 0.5442 0.3495 0.064 Uiso 1 1 calc R
H14B H 0.3740 0.5808 0.1947 0.064 Uiso 1 1 calc R
H14C H 0.4479 0.5954 0.1680 0.064 Uiso 1 1 calc R
C15 C 0.36245(11) 0.40145(17) 0.0591(3) 0.0387(5) Uani 1 1 d .
H15A H 0.3707 0.3835 -0.0669 0.058 Uiso 1 1 calc R
H15B H 0.3285 0.4537 0.0654 0.058 Uiso 1 1 calc R
H15C H 0.3502 0.3372 0.1245 0.058 Uiso 1 1 calc R
C16 C 0.64275(9) 0.20892(14) 0.1279(3) 0.0300(4) Uani 1 1 d .

loop_
_atom_site_aniso_label
_atom_site_aniso_U_11
_atom_site_aniso_U_22
_atom_site_aniso_U_33
_atom_site_aniso_U_23
_atom_site_aniso_U_13
_atom_site_aniso_U_12
I1 0.02727(7) 0.09572(14) 0.04878(10) 0.02457(10) -0.00004(8) 0.01287(7)
S1 0.0264(2) 0.01816(16) 0.01708(19) -0.00049(16) 0.00180(15) 0.00089(15)
O1 0.0374(8) 0.0229(7) 0.0191(6) 0.0017(5) -0.0011(6) 0.0038(5)
N1 0.0456(10) 0.0194(6) 0.0203(8) -0.0003(6) 0.0001(7) -0.0019(6)
C1 0.0260(9) 0.0228(8) 0.0183(9) 0.0026(7) 0.0009(7) -0.0005(6)
O2 0.0377(8) 0.0224(7) 0.0190(6) -0.0030(5) 0.0048(5) 0.0038(5)
N2 0.0397(10) 0.0219(8) 0.0199(8) 0.0001(6) 0.0020(7) -0.0053(7)
C2 0.0299(10) 0.0273(9) 0.0383(13) -0.0043(8) 0.0031(8) -0.0010(7)
O3 0.0299(7) 0.0222(6) 0.0249(7) 0.0004(5) 0.0020(5) -0.0049(5)
N3 0.0403(10) 0.0202(8) 0.0216(8) -0.0007(6) 0.0005(7) -0.0038(7)
C3 0.0346(11) 0.0327(10) 0.0431(12) 0.0010(9) 0.0090(9) 0.0080(8)
N4 0.0302(8) 0.0361(8) 0.0345(9) -0.0059(9) -0.0017(9) 0.0014(6)
C4 0.0257(9) 0.0505(11) 0.0296(11) 0.0103(10) 0.0005(9) 0.0051(8)
N5 0.0325(8) 0.0323(8) 0.0491(12) 0.0034(9) -0.0039(9) -0.0021(7)
C5 0.0339(12) 0.0586(14) 0.0318(11) -0.0085(10) -0.0056(9) -0.0119(10)
C6 0.0362(11) 0.0405(12) 0.0320(11) -0.0130(9) 0.0010(9) -0.0019(9)
C7 0.0190(7) 0.0232(8) 0.0209(8) -0.0012(7) 0.0013(7) 0.0010(6)
C8 0.0279(8) 0.0315(9) 0.0225(8) 0.0010(8) -0.0003(10) -0.0022(7)
C9 0.0286(10) 0.0347(10) 0.0281(11) -0.0042(8) -0.0029(8) -0.0048(7)
C10 0.0328(10) 0.0280(9) 0.0269(11) -0.0022(8) -0.0001(8) -0.0029(7)
C11 0.0252(8) 0.0331(9) 0.0252(9) 0.0027(9) 0.0006(9) -0.0027(7)
C12 0.0284(10) 0.0347(10) 0.0292(10) 0.0013(9) -0.0039(8) -0.0079(8)
C13 0.0323(10) 0.0292(9) 0.0279(9) -0.0028(8) 0.0018(8) -0.0049(8)
C14 0.0422(12) 0.0414(12) 0.0438(13) -0.0073(11) -0.0031(10) 0.0054(10)
C15 0.0276(11) 0.0498(13) 0.0388(12) -0.0033(9) -0.0064(10) 0.0052(9)
C16 0.0333(9) 0.0282(8) 0.0285(10) 0.0034(8) -0.0030(9) -0.0063(7)

loop_
_atom_type_symbol
_atom_type_description
_atom_type_scat_dispersion_real
_atom_type_scat_dispersion_imag
_atom_type_scat_source
C C 0.0033 0.0016 'International Tables Vol C Tables 4.2.6.8 and 6.1.1.4'
H H 0.0000 0.0000 'International Tables Vol C Tables 4.2.6.8 and 6.1.1.4'
N N 0.0061 0.0033 'International Tables Vol C Tables 4.2.6.8 and 6.1.1.4'
O O 0.0106 0.0060 'International Tables Vol C Tables 4.2.6.8 and 6.1.1.4'
S S 0.1246 0.1234 'International Tables Vol C Tables 4.2.6.8 and 6.1.1.4'
I I -0.4742 1.8119 'International Tables Vol C Tables 4.2.6.8 and 6.1.1.4'

loop_
_geom_angle_atom_site_label_1
_geom_angle_atom_site_label_2
_geom_angle_atom_site_label_3
_geom_angle
O2 S1 O3 112.83(8)
O2 S1 O1 112.81(7)
O3 S1 O1 111.98(8)
O2 S1 C1 106.26(9)
O3 S1 C1 106.25(8)
O1 S1 C1 106.08(8)
C2 C1 C6 120.44(18)
C2 C1 S1 119.68(14)
C6 C1 S1 119.85(15)
C1 C2 C3 119.46(19)
C4 C3 C2 119.64(19)
C8 N4 C14 121.51(18)
C8 N4 C15 120.18(17)
C14 N4 C15 118.31(17)
C3 C4 C5 121.06(19)
C3 C4 I1 119.20(16)
C5 C4 I1 119.74(16)
C6 C5 C4 119.6(2)
C5 C6 C1 119.8(2)
N2 C7 N1 119.89(16)
N2 C7 N3 120.24(15)
N1 C7 N3 119.87(16)
N4 C8 C9 120.72(18)
N4 C8 C13 122.03(17)
C9 C8 C13 117.24(17)
C10 C9 C8 120.93(18)
C9 C10 C11 121.22(17)
C12 C11 C10 118.42(17)
C12 C11 C16 121.91(17)
C10 C11 C16 119.66(18)
C13 C12 C11 121.07(19)
C12 C13 C8 121.11(18)
N5 C16 C11 179.0(2)

loop_
_geom_bond_atom_site_label_1
_geom_bond_atom_site_label_2
_geom_bond_distance
I1 C4 2.0987(19)
S1 O2 1.4516(13)
S1 O3 1.4567(12)
S1 O1 1.4638(13)
S1 C1 1.7729(18)
N1 C7 1.326(2)
C1 C2 1.386(3)
C1 C6 1.388(3)
N2 C7 1.325(2)
C2 C3 1.388(3)
N3 C7 1.329(2)
C3 C4 1.374(3)
N4 C8 1.367(2)
N4 C14 1.441(3)
N4 C15 1.456(3)
C4 C5 1.383(3)
N5 C16 1.145(3)
C5 C6 1.376(3)
C8 C9 1.416(3)
C8 C13 1.417(3)
C9 C10 1.374(3)
C10 C11 1.400(3)
C11 C12 1.396(3)
C11 C16 1.439(2)
C12 C13 1.375(3)

loop_
_cod_related_entry_id
_cod_related_entry_database
_cod_related_entry_code
1 ChemSpider 30660387
